data_4328113
loop_
_publ_author_name
'Shu-Mu Li'
'Xiang-Jun Zheng'
'Da-Qiang Yuan'
'Ayjamal Ablet'
'Lin-Pei Jin'

_publ_section_title
;
 In Situ Formed White-Light-Emitting Lanthanide-Zinc-Organic Frameworks
;
_journal_name_full 'Inorganic Chemistry'
_journal_page_first 1201
_journal_page_last 1203
_journal_paper_doi 10.1021/ic201425v
_journal_volume 51
_journal_year 2012
_chemical_formula_sum 'C64 H48 La2 N32 O48 Zn8'
_chemical_formula_weight 2834.12
_chemical_name_systematic
; 
 ? 
;
_space_group_IT_number 18
_symmetry_cell_setting orthorhombic
_symmetry_space_group_name_Hall 'P 2 2ab'
_symmetry_space_group_name_H-M 'P 21 21 2'
_atom_sites_solution_hydrogens geom
_atom_sites_solution_primary direct
_atom_sites_solution_secondary difmap
_audit_creation_method SHELXL-97
_cell_angle_alpha 90.00
_cell_angle_beta 90.00
_cell_angle_gamma 90.00
_cell_formula_units_Z 1
_cell_length_a 12.4243(5)
_cell_length_b 18.9943(7)
_cell_length_c 10.4978(5)
_cell_measurement_reflns_used 4060
_cell_measurement_temperature 296(2)
_cell_measurement_theta_max 24.715
_cell_measurement_theta_min 2.7575
_cell_volume 2477.39(18)
_computing_cell_refinement 'SAINT+ ver. (Bruker, 2001)'
_computing_data_collection 'APEX2  (Bruker, 2008)'
_computing_data_reduction 'SAINT+ ver. (Bruker, 2001)'
_computing_molecular_graphics 'SHELXTL (Sheldrick, 2008)'
_computing_publication_material 'SHELXTL (Sheldrick, 2008)'
_computing_structure_refinement 'SHELXTL (Sheldrick, 2008)'
_computing_structure_solution 'SHELXTL (Sheldrick, 2008)'
_diffrn_ambient_temperature 296(2)
_diffrn_measured_fraction_theta_full 0.978
_diffrn_measured_fraction_theta_max 0.978
_diffrn_measurement_device_type 'Bruker APEX II CCD area detector'
_diffrn_measurement_method 'phi and omega scans'
_diffrn_radiation_monochromator graphite
_diffrn_radiation_source 'fine-focus sealed tube'
_diffrn_radiation_type MoK\a
_diffrn_radiation_wavelength 0.71073
_diffrn_reflns_av_R_equivalents 0.0304
_diffrn_reflns_av_sigmaI/netI 0.0479
_diffrn_reflns_limit_h_max 15
_diffrn_reflns_limit_h_min -13
_diffrn_reflns_limit_k_max 23
_diffrn_reflns_limit_k_min -22
_diffrn_reflns_limit_l_max 12
_diffrn_reflns_limit_l_min -6
_diffrn_reflns_number 9375
_diffrn_reflns_theta_full 26.00
_diffrn_reflns_theta_max 26.00
_diffrn_reflns_theta_min 2.22
_exptl_absorpt_coefficient_mu 2.851
_exptl_absorpt_correction_T_max 0.8475
_exptl_absorpt_correction_T_min 0.6279
_exptl_absorpt_correction_type multi-scan
_exptl_absorpt_process_details sadabs
_exptl_crystal_colour colorless
_exptl_crystal_density_diffrn 1.900
_exptl_crystal_description prism
_exptl_crystal_F_000 1394
_exptl_crystal_size_max 0.18
_exptl_crystal_size_mid 0.06
_exptl_crystal_size_min 0.06
_refine_diff_density_max 1.251
_refine_diff_density_min -1.514
_refine_diff_density_rms 0.162
_refine_ls_abs_structure_details 'Flack H D (1983), Acta Cryst. A39, 876-881'
_refine_ls_abs_structure_Flack 0.06(4)
_refine_ls_extinction_method none
_refine_ls_goodness_of_fit_ref 1.124
_refine_ls_hydrogen_treatment constr
_refine_ls_matrix_type full
_refine_ls_number_parameters 424
_refine_ls_number_reflns 4295
_refine_ls_number_restraints 336
_refine_ls_restrained_S_all 1.084
_refine_ls_R_factor_all 0.0761
_refine_ls_R_factor_gt 0.0667
_refine_ls_shift/su_max 0.001
_refine_ls_shift/su_mean 0.000
_refine_ls_structure_factor_coef Fsqd
_refine_ls_weighting_details 'calc w=1/[\s^2^(Fo^2^)+(0.0000P)^2^+32.0004P] where P=(Fo^2^+2Fc^2^)/3'
_refine_ls_weighting_scheme calc
_refine_ls_wR_factor_gt 0.1412
_refine_ls_wR_factor_ref 0.1460
_reflns_number_gt 3854
_reflns_number_total 4295
_reflns_threshold_expression >2sigma(I)
_cod_data_source_file ic201425v_si_002_1.cif
_cod_data_source_block La
_cod_database_code 4328113

loop_
_symmetry_equiv_pos_as_xyz
'x, y, z'
'-x, -y, z'
'x+1/2, -y+1/2, -z'
'-x+1/2, y+1/2, -z'

loop_
_atom_site_label
_atom_site_type_symbol
_atom_site_fract_x
_atom_site_fract_y
_atom_site_fract_z
_atom_site_U_iso_or_equiv
_atom_site_adp_type
_atom_site_occupancy
_atom_site_symmetry_multiplicity
_atom_site_calc_flag
_atom_site_refinement_flags
_atom_site_disorder_assembly
_atom_site_disorder_group
La1 La 0.5000 1.0000 1.26424(7) 0.02737(19) Uani 1 2 d S . .
Zn1 Zn 0.66135(13) 0.71469(7) 0.99953(17) 0.0530(4) Uani 1 1 d . A .
Zn2 Zn 0.88148(13) 0.80488(7) 0.49988(19) 0.0565(5) Uani 1 1 d . . .
O1 O 0.6682(6) 0.9565(4) 1.3651(8) 0.0404(19) Uani 1 1 d . . .
O2 O 0.7878(9) 0.9011(5) 1.4855(12) 0.078(4) Uani 1 1 d . . .
O3 O 0.5752(9) 0.9158(5) 1.1132(8) 0.057(3) Uani 1 1 d . . .
O4 O 0.5823(7) 0.8145(4) 1.0021(9) 0.054(2) Uani 1 1 d . . .
O5 O 0.7647(8) 0.6228(5) 0.9894(9) 0.060(2) Uani 1 1 d . . .
O6 O 0.8498(9) 0.5601(5) 0.8453(10) 0.062(3) Uani 1 1 d . . .
O7 O 0.9529(7) 0.6021(4) 0.6039(8) 0.047(2) Uani 1 1 d . . .
O8 O 0.9563(6) 0.7021(4) 0.5020(10) 0.052(2) Uani 1 1 d . . .
O9 O 0.4891(17) 0.9133(8) 0.9032(14) 0.117(5) Uiso 0.90 1 d P . .
O10 O 0.398(4) 1.001(3) 0.887(4) 0.162(14) Uiso 0.45 1 d P . .
O11 O 0.5000 1.0000 0.807(7) 0.08(2) Uiso 0.20 2 d SP . .
O12 O 0.469(4) 0.899(3) 0.682(5) 0.056(14) Uiso 0.20 1 d P . .
O13 O 0.509(2) 0.8779(13) 0.718(2) 0.104(8) Uiso 0.55 1 d P . .
O14 O 0.551(8) 0.952(5) 0.625(10) 0.12(3) Uiso 0.15 1 d P . .
O15 O 0.637(3) 1.005(2) 0.632(3) 0.109(10) Uiso 0.40 1 d P . .
O16 O 0.688(3) 0.973(2) 0.901(4) 0.117(13) Uiso 0.40 1 d P . .
O17 O 0.786(4) 1.031(3) 0.853(5) 0.116(17) Uiso 0.30 1 d P . .
O18 O 0.763(2) 0.9698(14) 0.712(3) 0.125(10) Uiso 0.55 1 d P . .
N1 N 0.7988(10) 0.7876(6) 1.3376(12) 0.059(3) Uani 1 1 d . . .
N2 N 0.7175(10) 0.7539(6) 1.1651(13) 0.053(3) Uani 1 1 d . . .
N3 N 0.7379(9) 0.7316(6) 0.8373(10) 0.040(3) Uani 1 1 d . . .
N4 N 0.8213(10) 0.7639(5) 0.6559(11) 0.050(3) Uani 1 1 d . . .
N5 N 0.5291(9) 0.6552(5) 1.0011(15) 0.068(4) Uani 1 1 d D . .
N6 N 0.375(4) 0.604(2) 1.054(4) 0.095(8) Uani 0.372(18) 1 d PDU A 1
N7 N 1.0199(12) 0.8603(5) 0.4983(12) 0.075(4) Uani 1 1 d D . .
N8 N 1.1097(18) 0.9576(12) 0.503(2) 0.070(5) Uani 0.507(14) 1 d PDU B 1
C1 C 0.7271(10) 0.9036(6) 1.3879(13) 0.044(3) Uani 1 1 d . . .
C2 C 0.7308(10) 0.8404(6) 1.3044(12) 0.040(3) Uani 1 1 d . . .
C3 C 0.7876(12) 0.7368(7) 1.2532(17) 0.066(5) Uani 1 1 d . . .
H3 H 0.8247 0.6943 1.2558 0.079 Uiso 1 1 calc R . .
C4 C 0.6782(11) 0.8202(7) 1.1947(13) 0.042(3) Uani 1 1 d . . .
C5 C 0.6079(10) 0.8527(7) 1.0972(12) 0.042(3) Uani 1 1 d . . .
C6 C 0.8095(9) 0.6158(6) 0.8825(12) 0.038(3) Uani 1 1 d . . .
C7 C 0.8045(11) 0.6775(6) 0.8011(15) 0.039(3) Uani 1 1 d . . .
C8 C 0.7534(12) 0.7829(7) 0.7516(16) 0.061(4) Uani 1 1 d . . .
H8 H 0.7211 0.8269 0.7570 0.073 Uiso 1 1 calc R . .
C9 C 0.8561(9) 0.6988(6) 0.6877(13) 0.041(3) Uani 1 1 d . . .
C10 C 0.9268(10) 0.6636(6) 0.5973(13) 0.043(3) Uani 1 1 d . . .
C11 C 0.437(2) 0.661(3) 1.061(3) 0.096(8) Uani 0.372(18) 1 d PDU A 1
H11 H 0.4166 0.7008 1.1055 0.115 Uiso 0.372(18) 1 calc PR A 1
C12 C 0.431(3) 0.556(2) 0.983(4) 0.101(8) Uani 0.372(18) 1 d PDU A 1
H12 H 0.4090 0.5107 0.9610 0.121 Uiso 0.372(18) 1 calc PR A 1
C13 C 0.526(4) 0.5877(14) 0.950(4) 0.101(10) Uani 0.372(18) 1 d PDU A 1
H13 H 0.5801 0.5673 0.9005 0.121 Uiso 0.372(18) 1 calc PR A 1
C14 C 1.012(2) 0.9311(9) 0.515(2) 0.067(6) Uani 0.507(14) 1 d PDU B 1
H14 H 0.9492 0.9562 0.5323 0.080 Uiso 0.507(14) 1 calc PR B 1
C15 C 1.1214(18) 0.8427(16) 0.475(2) 0.081(7) Uani 0.507(14) 1 d PDU B 1
H15 H 1.1482 0.7977 0.4604 0.098 Uiso 0.507(14) 1 calc PR B 1
C16 C 1.178(3) 0.9032(14) 0.478(3) 0.077(6) Uani 0.507(14) 1 d PDU B 1
H16 H 1.2514 0.9071 0.4654 0.092 Uiso 0.507(14) 1 calc PR B 1
N6' N 0.381(2) 0.5948(12) 0.974(2) 0.097(6) Uani 0.628(18) 1 d PDU A 3
N8' N 1.168(3) 0.9238(14) 0.435(3) 0.090(7) Uani 0.493(14) 1 d PDU B 2
C11' C 0.4526(18) 0.6382(13) 0.915(3) 0.100(8) Uani 0.628(18) 1 d PDU A 3
H11' H 0.4492 0.6536 0.8314 0.120 Uiso 0.628(18) 1 calc PR A 3
C12' C 0.407(2) 0.5816(14) 1.097(3) 0.098(7) Uani 0.628(18) 1 d PDU A 3
H12' H 0.3722 0.5538 1.1566 0.118 Uiso 0.628(18) 1 calc PR A 3
C13' C 0.499(3) 0.6202(12) 1.109(2) 0.103(7) Uani 0.628(18) 1 d PDU A 3
H13' H 0.5383 0.6225 1.1845 0.124 Uiso 0.628(18) 1 calc PR A 3
C14' C 1.075(2) 0.8962(12) 0.411(3) 0.086(7) Uani 0.493(14) 1 d PDU B 2
H14' H 1.0451 0.9018 0.3306 0.103 Uiso 0.493(14) 1 calc PR B 2
C15' C 1.091(2) 0.8652(16) 0.598(3) 0.103(9) Uani 0.493(14) 1 d PDU B 2
H15' H 1.0814 0.8459 0.6784 0.124 Uiso 0.493(14) 1 calc PR B 2
C16' C 1.178(3) 0.9027(16) 0.559(3) 0.092(7) Uani 0.493(14) 1 d PDU B 2
H16' H 1.2367 0.9130 0.6110 0.110 Uiso 0.493(14) 1 calc PR B 2

loop_
_atom_site_aniso_label
_atom_site_aniso_U_11
_atom_site_aniso_U_22
_atom_site_aniso_U_33
_atom_site_aniso_U_23
_atom_site_aniso_U_13
_atom_site_aniso_U_12
La1 0.0272(3) 0.0172(3) 0.0376(4) 0.000 0.000 0.0018(4)
Zn1 0.0624(9) 0.0441(8) 0.0524(9) -0.0168(8) -0.0048(9) 0.0126(7)
Zn2 0.0655(10) 0.0317(7) 0.0723(11) 0.0076(8) -0.0298(10) 0.0057(7)
O1 0.035(4) 0.032(4) 0.054(5) -0.009(4) -0.005(4) 0.015(4)
O2 0.090(8) 0.049(5) 0.096(9) -0.031(6) -0.061(7) 0.027(5)
O3 0.091(8) 0.041(5) 0.038(5) -0.015(4) -0.010(5) 0.036(5)
O4 0.071(6) 0.047(5) 0.044(5) -0.016(4) -0.026(5) 0.009(4)
O5 0.079(6) 0.058(5) 0.044(5) 0.000(5) 0.004(5) 0.031(5)
O6 0.081(7) 0.035(5) 0.068(7) 0.007(4) 0.038(6) 0.017(5)
O7 0.060(5) 0.025(4) 0.057(5) 0.012(4) 0.005(4) 0.018(4)
O8 0.061(5) 0.037(4) 0.057(5) 0.009(4) -0.002(5) 0.016(4)
N1 0.072(8) 0.033(6) 0.071(8) -0.009(5) -0.025(6) 0.015(6)
N2 0.060(7) 0.029(6) 0.069(8) -0.018(6) -0.021(7) 0.019(5)
N3 0.054(7) 0.029(5) 0.036(6) -0.009(5) -0.012(5) 0.008(5)
N4 0.060(7) 0.031(5) 0.059(7) -0.007(5) -0.006(6) -0.001(5)
N5 0.072(10) 0.049(6) 0.083(8) -0.008(7) -0.007(8) 0.012(6)
N6 0.091(10) 0.097(10) 0.096(11) -0.001(8) -0.002(8) -0.006(7)
N7 0.103(12) 0.048(6) 0.073(8) 0.008(6) -0.036(10) -0.009(7)
N8 0.068(8) 0.065(7) 0.078(9) 0.002(8) 0.007(8) -0.010(6)
C1 0.049(8) 0.024(6) 0.059(8) 0.014(6) -0.002(7) -0.003(6)
C2 0.037(7) 0.033(6) 0.050(7) -0.006(5) -0.008(6) 0.008(5)
C3 0.077(10) 0.042(7) 0.079(11) -0.031(8) -0.035(10) 0.033(7)
C4 0.039(7) 0.046(8) 0.042(8) -0.006(6) 0.007(6) 0.011(6)
C5 0.041(7) 0.046(7) 0.041(7) -0.011(6) 0.004(5) 0.007(6)
C6 0.034(7) 0.028(6) 0.054(7) -0.005(6) -0.005(6) -0.004(5)
C7 0.035(7) 0.026(6) 0.057(9) -0.011(6) -0.009(6) 0.010(5)
C8 0.076(10) 0.042(7) 0.065(10) -0.026(8) -0.019(9) 0.026(7)
C9 0.035(6) 0.022(5) 0.066(8) -0.003(5) -0.011(6) 0.008(5)
C10 0.041(7) 0.032(6) 0.055(8) 0.007(5) 0.008(6) -0.003(5)
C11 0.091(11) 0.096(10) 0.101(11) -0.002(8) 0.001(9) -0.002(8)
C12 0.099(11) 0.096(10) 0.107(12) 0.002(8) 0.001(9) 0.000(8)
C13 0.096(11) 0.100(13) 0.106(13) -0.003(9) 0.002(9) 0.000(8)
C14 0.062(8) 0.065(9) 0.073(10) 0.008(8) -0.005(9) 0.005(7)
C15 0.085(10) 0.068(8) 0.090(11) 0.000(8) 0.002(8) -0.004(7)
C16 0.071(8) 0.077(9) 0.084(10) 0.000(8) 0.010(8) -0.005(6)
N6' 0.090(9) 0.096(9) 0.105(9) 0.006(8) 0.002(7) -0.006(7)
N8' 0.090(9) 0.090(10) 0.092(9) 0.000(8) 0.003(8) 0.002(8)
C11' 0.100(11) 0.100(11) 0.099(10) 0.013(8) -0.008(8) -0.011(8)
C12' 0.101(10) 0.095(10) 0.099(9) 0.003(8) -0.001(8) -0.007(8)
C13' 0.101(10) 0.107(11) 0.103(10) 0.003(8) 0.001(8) -0.006(8)
C14' 0.086(9) 0.086(10) 0.085(10) -0.005(8) -0.001(8) 0.005(8)
C15' 0.102(12) 0.103(12) 0.105(12) 0.009(9) 0.004(9) -0.005(8)
C16' 0.090(10) 0.092(10) 0.093(9) 0.002(8) -0.008(7) -0.007(8)

loop_
_atom_type_symbol
_atom_type_description
_atom_type_scat_dispersion_real
_atom_type_scat_dispersion_imag
_atom_type_scat_source
C C 0.0033 0.0016 'International Tables Vol C Tables 4.2.6.8 and 6.1.1.4'
H H 0.0000 0.0000 'International Tables Vol C Tables 4.2.6.8 and 6.1.1.4'
N N 0.0061 0.0033 'International Tables Vol C Tables 4.2.6.8 and 6.1.1.4'
O O 0.0106 0.0060 'International Tables Vol C Tables 4.2.6.8 and 6.1.1.4'
Zn Zn 0.2839 1.4301 'International Tables Vol C Tables 4.2.6.8 and 6.1.1.4'
La La -0.2871 2.4523 'International Tables Vol C Tables 4.2.6.8 and 6.1.1.4'

loop_
_geom_angle_atom_site_label_1
_geom_angle_atom_site_label_2
_geom_angle_atom_site_label_3
_geom_angle
_geom_angle_site_symmetry_1
_geom_angle_site_symmetry_3
O3 La1 O3 98.9(4) . 2_675
O3 La1 O7 142.6(3) . 4_657
O3 La1 O7 86.5(3) 2_675 4_657
O3 La1 O7 86.5(3) . 3_467
O3 La1 O7 142.6(3) 2_675 3_467
O7 La1 O7 111.3(4) 4_657 3_467
O3 La1 O6 71.5(4) . 3_467
O3 La1 O6 73.2(3) 2_675 3_467
O7 La1 O6 143.9(3) 4_657 3_467
O7 La1 O6 73.6(3) 3_467 3_467
O3 La1 O6 73.2(3) . 4_657
O3 La1 O6 71.5(4) 2_675 4_657
O7 La1 O6 73.6(3) 4_657 4_657
O7 La1 O6 143.9(3) 3_467 4_657
O6 La1 O6 124.5(5) 3_467 4_657
O3 La1 O1 74.7(3) . .
O3 La1 O1 144.9(3) 2_675 .
O7 La1 O1 79.7(3) 4_657 .
O7 La1 O1 72.4(3) 3_467 .
O6 La1 O1 132.8(3) 3_467 .
O6 La1 O1 73.6(3) 4_657 .
O3 La1 O1 144.9(3) . 2_675
O3 La1 O1 74.7(3) 2_675 2_675
O7 La1 O1 72.4(3) 4_657 2_675
O7 La1 O1 79.7(3) 3_467 2_675
O6 La1 O1 73.6(3) 3_467 2_675
O6 La1 O1 132.8(3) 4_657 2_675
O1 La1 O1 129.5(4) . 2_675
N3 Zn1 N5 119.7(6) . .
N3 Zn1 N2 121.1(4) . .
N5 Zn1 N2 119.2(6) . .
N3 Zn1 O4 95.0(4) . .
N5 Zn1 O4 97.1(4) . .
N2 Zn1 O4 79.7(4) . .
N3 Zn1 O5 78.7(4) . .
N5 Zn1 O5 91.8(4) . .
N2 Zn1 O5 97.7(4) . .
O4 Zn1 O5 170.8(4) . .
N4 Zn2 N1 116.5(5) . 1_554
N4 Zn2 N7 122.6(5) . .
N1 Zn2 N7 120.8(6) 1_554 .
N4 Zn2 O8 78.3(4) . .
N1 Zn2 O8 94.6(4) 1_554 .
N7 Zn2 O8 96.0(4) . .
N4 Zn2 O2 100.8(5) . 1_554
N1 Zn2 O2 78.8(4) 1_554 1_554
N7 Zn2 O2 91.0(4) . 1_554
O8 Zn2 O2 172.2(3) . 1_554
C1 O1 La1 146.2(8) . .
C1 O2 Zn2 113.9(8) . 1_556
C5 O3 La1 145.5(9) . .
C5 O4 Zn1 113.6(8) . .
C6 O5 Zn1 112.9(8) . .
C6 O6 La1 148.2(9) . 3_567
C10 O7 La1 148.9(9) . 3_567
C10 O8 Zn2 113.4(8) . .
O16 O10 O11 145(5) 2_675 .
O10 O11 O10 113(6) 2_675 .
O13 O12 O14 97(6) . .
O12 O13 O14 59(5) . .
O15 O14 O12 154(8) . .
O15 O14 O13 136(7) . .
O12 O14 O13 24(2) . .
O10 O16 O17 109(4) 2_675 .
C3 N1 C2 107.7(11) . .
C3 N1 Zn2 137.9(10) . 1_556
C2 N1 Zn2 114.4(8) . 1_556
C3 N2 C4 107.5(12) . .
C3 N2 Zn1 138.4(10) . .
C4 N2 Zn1 114.0(10) . .
C8 N3 C7 105.7(12) . .
C8 N3 Zn1 140.0(9) . .
C7 N3 Zn1 114.0(9) . .
C9 N4 C8 105.0(12) . .
C9 N4 Zn2 116.6(9) . .
C8 N4 Zn2 138.4(10) . .
C11 N5 C11' 74.0(18) . .
C11 N5 C13' 53.1(19) . .
C11' N5 C13' 104(2) . .
C11 N5 C13 104(3) . .
C11' N5 C13 60.2(18) . .
C13' N5 C13 82(2) . .
C11 N5 Zn1 133(2) . .
C11' N5 Zn1 135.4(16) . .
C13' N5 Zn1 120.4(17) . .
C13 N5 Zn1 123(2) . .
C11 N6 C12 106(4) . .
C15 N7 C14' 61.1(17) . .
C15 N7 C14 110(2) . .
C14' N7 C14 67.6(14) . .
C15 N7 C15' 62.8(17) . .
C14' N7 C15' 99(2) . .
C14 N7 C15' 83.2(16) . .
C15 N7 Zn2 132.9(15) . .
C14' N7 Zn2 135.4(18) . .
C14 N7 Zn2 116.9(14) . .
C15' N7 Zn2 125.4(18) . .
C14 N8 C16 107(2) . .
O1 C1 O2 121.6(12) . .
O1 C1 C2 123.2(12) . .
O2 C1 C2 115.2(10) . .
N1 C2 C4 107.6(11) . .
N1 C2 C1 117.7(11) . .
C4 C2 C1 134.6(12) . .
N2 C3 N1 111.4(12) . .
N2 C3 H3 124.3 . .
N1 C3 H3 124.3 . .
C2 C4 N2 105.9(12) . .
C2 C4 C5 137.8(12) . .
N2 C4 C5 115.6(12) . .
O4 C5 O3 123.9(12) . .
O4 C5 C4 116.8(11) . .
O3 C5 C4 119.3(11) . .
O6 C6 O5 123.5(12) . .
O6 C6 C7 121.5(12) . .
O5 C6 C7 114.9(11) . .
N3 C7 C9 107.0(11) . .
N3 C7 C6 117.8(13) . .
C9 C7 C6 135.2(11) . .
N3 C8 N4 113.1(11) . .
N3 C8 H8 123.4 . .
N4 C8 H8 123.4 . .
N4 C9 C7 109.0(11) . .
N4 C9 C10 116.9(12) . .
C7 C9 C10 133.8(11) . .
O7 C10 O8 120.9(12) . .
O7 C10 C9 124.5(12) . .
O8 C10 C9 114.5(10) . .
N5 C11 N6 114(4) . .
N5 C11 H11 122.9 . .
N6 C11 H11 122.9 . .
N6 C12 C13 107(4) . .
N6 C12 H12 126.7 . .
C13 C12 H12 126.7 . .
C12 C13 N5 109(4) . .
C12 C13 H13 125.4 . .
N5 C13 H13 125.4 . .
N8 C14 N7 107(2) . .
N8 C14 H14 126.4 . .
N7 C14 H14 126.4 . .
N7 C15 C16 106(3) . .
N7 C15 H15 127.0 . .
C16 C15 H15 127.0 . .
C15 C16 N8 109(3) . .
C15 C16 H16 125.3 . .
N8 C16 H16 125.3 . .
C11' N6' C12' 113(3) . .
C14' N8' C16' 98(3) . .
N5 C11' N6' 108(2) . .
N5 C11' H11' 126.1 . .
N6' C11' H11' 126.1 . .
N6' C12' C13' 101(3) . .
N6' C12' H12' 129.5 . .
C13' C12' H12' 129.5 . .
C12' C13' N5 114(3) . .
C12' C13' H13' 122.9 . .
N5 C13' H13' 122.9 . .
N8' C14' N7 122(3) . .
N8' C14' H14' 118.8 . .
N7 C14' H14' 118.8 . .
C16' C15' N7 109(3) . .
C16' C15' H15' 125.6 . .
N7 C15' H15' 125.6 . .
C15' C16' N8' 112(3) . .
C15' C16' H16' 124.2 . .
N8' C16' H16' 124.2 . .

loop_
_geom_bond_atom_site_label_1
_geom_bond_atom_site_label_2
_geom_bond_distance
_geom_bond_site_symmetry_2
La1 O3 2.438(8) .
La1 O3 2.438(8) 2_675
La1 O7 2.453(7) 4_657
La1 O7 2.453(7) 3_467
La1 O6 2.471(9) 3_467
La1 O6 2.471(9) 4_657
La1 O1 2.484(8) .
La1 O1 2.484(8) 2_675
Zn1 N3 1.977(12) .
Zn1 N5 1.994(12) .
Zn1 N2 2.015(13) .
Zn1 O4 2.136(8) .
Zn1 O5 2.170(8) .
Zn2 N4 1.961(12) .
Zn2 N1 2.017(11) 1_554
Zn2 N7 2.017(14) .
Zn2 O8 2.162(7) .
Zn2 O2 2.172(9) 1_554
O1 C1 1.265(14) .
O2 C1 1.273(16) .
O2 Zn2 2.172(9) 1_556
O3 C5 1.275(14) .
O4 C5 1.275(14) .
O5 C6 1.259(15) .
O6 C6 1.234(14) .
O6 La1 2.471(9) 3_567
O7 C10 1.214(14) .
O7 La1 2.453(7) 3_567
O8 C10 1.293(14) .
O10 O16 1.19(5) 2_675
O10 O11 1.52(5) .
O11 O10 1.52(5) 2_675
O12 O13 0.74(5) .
O12 O14 1.56(11) .
O13 O14 1.80(11) .
O14 O15 1.46(10) .
O16 O10 1.19(5) 2_675
O16 O17 1.72(6) .
N1 C3 1.316(17) .
N1 C2 1.357(15) .
N1 Zn2 2.017(11) 1_556
N2 C3 1.311(19) .
N2 C4 1.386(16) .
N3 C8 1.34(2) .
N3 C7 1.375(15) .
N4 C9 1.352(15) .
N4 C8 1.360(18) .
N5 C11 1.312(19) .
N5 C11' 1.348(17) .
N5 C13' 1.365(17) .
N5 C13 1.391(19) .
N6 C11 1.33(2) .
N6 C12 1.36(2) .
N7 C15 1.327(18) .
N7 C14' 1.328(18) .
N7 C14 1.360(16) .
N7 C15' 1.372(19) .
N8 C14 1.322(18) .
N8 C16 1.359(19) .
C1 C2 1.487(17) .
C2 C4 1.380(18) .
C3 H3 0.9300 .
C4 C5 1.481(19) .
C6 C7 1.451(18) .
C7 C9 1.411(19) .
C8 H8 0.9300 .
C9 C10 1.456(17) .
C11 H11 0.9300 .
C12 C13 1.37(2) .
C12 H12 0.9300 .
C13 H13 0.9300 .
C14 H14 0.9300 .
C15 C16 1.344(19) .
C15 H15 0.9300 .
C16 H16 0.9300 .
N6' C11' 1.354(18) .
N6' C12' 1.356(18) .
N8' C14' 1.300(19) .
N8' C16' 1.373(19) .
C11' H11' 0.9300 .
C12' C13' 1.361(19) .
C12' H12' 0.9300 .
C13' H13' 0.9300 .
C14' H14' 0.9300 .
C15' C16' 1.354(19) .
C15' H15' 0.9300 .
C16' H16' 0.9300 .
